data_4126848
loop_
_publ_author_name
'Zhang, Bin'
'Baker, Peter J.'
'Zhang, Yan'
'Wang, Dongwei'
'Wang, Zheming'
'Su, Shaokui'
'Zhu, Daoben'
'Pratt, Francis L.'

_publ_section_title
;
 A Quantum Spin Liquid from a Three-Dimensional Copper-Oxalate-Framework.
;
_journal_name_full 'Journal of the American Chemical Society'
_journal_paper_doi 10.1021/jacs.7b11179
_journal_year 2017
_chemical_formula_sum 'C18 H32 Cu2 N2 O12'
_chemical_formula_weight 595.53
_space_group_crystal_system monoclinic
_space_group_IT_number 14
_space_group_name_Hall '-P 2ybc'
_space_group_name_H-M_alt 'P 1 21/c 1'
_symmetry_space_group_name_Hall '-P 2ybc'
_symmetry_space_group_name_H-M 'P 1 21/c 1'
_atom_sites_solution_hydrogens geom
_audit_creation_method SHELXL-2014/7
_cell_angle_alpha 90
_cell_angle_beta 107.7261(4)
_cell_angle_gamma 90
_cell_formula_units_Z 4
_cell_length_a 8.73680(10)
_cell_length_b 33.9968(4)
_cell_length_c 8.67040(10)
_cell_measurement_reflns_used 34668
_cell_measurement_temperature 173(2)
_cell_measurement_theta_max 27.485
_cell_measurement_theta_min 3.395
_cell_volume 2453.04(5)
_computing_cell_refinement 'HKL Scalepack (Otwinowski & Minor 1997)'
_computing_data_collection 'Collect (Nonius BV, 1997-2000)'
_computing_data_reduction 'HKL Denzo and Scalepack (Otwinowski & Minor 1997)'
_computing_structure_refinement 'SHELXL-2014/7 (Sheldrick, 2014)'
_computing_structure_solution 'SHELXS-97 (Sheldrick, 1990)'
_diffrn_ambient_temperature 173(2)
_diffrn_measured_fraction_theta_full 0.996
_diffrn_measured_fraction_theta_max 0.995
_diffrn_measurement_device_type KappaCCD
_diffrn_measurement_method CCD
_diffrn_radiation_monochromator graphite
_diffrn_radiation_source 'fine-focus sealed tube'
_diffrn_radiation_type MoK\a
_diffrn_radiation_wavelength 0.71073
_diffrn_reflns_av_R_equivalents 0.0371
_diffrn_reflns_av_unetI/netI 0.0271
_diffrn_reflns_Laue_measured_fraction_full 0.996
_diffrn_reflns_Laue_measured_fraction_max 0.995
_diffrn_reflns_limit_h_max 11
_diffrn_reflns_limit_h_min -11
_diffrn_reflns_limit_k_max 44
_diffrn_reflns_limit_k_min -44
_diffrn_reflns_limit_l_max 10
_diffrn_reflns_limit_l_min -11
_diffrn_reflns_number 29458
_diffrn_reflns_point_group_measured_fraction_full 0.996
_diffrn_reflns_point_group_measured_fraction_max 0.995
_diffrn_reflns_theta_full 25.242
_diffrn_reflns_theta_max 27.520
_diffrn_reflns_theta_min 3.411
_exptl_absorpt_coefficient_mu 1.796
_exptl_absorpt_correction_T_max 0.677
_exptl_absorpt_correction_T_min 0.607
_exptl_absorpt_correction_type multi-scan
_exptl_absorpt_process_details
;
multi-scan from symmetry-related measurements 
 Sortav (Blessing 1995)
;
_exptl_crystal_colour blue
_exptl_crystal_density_diffrn 1.613
_exptl_crystal_description diamondod
_exptl_crystal_F_000 1232
_exptl_crystal_size_max 0.480
_exptl_crystal_size_mid 0.350
_exptl_crystal_size_min 0.220
_refine_diff_density_max 0.415
_refine_diff_density_min -0.373
_refine_diff_density_rms 0.059
_refine_ls_extinction_coef 0.0024(4)
_refine_ls_extinction_expression Fc^*^=kFc[1+0.001xFc^2^\l^3^/sin(2\q)]^-1/4^
_refine_ls_extinction_method 'SHELXL-2014/7 (Sheldrick 2014'
_refine_ls_goodness_of_fit_ref 1.050
_refine_ls_hydrogen_treatment constr
_refine_ls_matrix_type full
_refine_ls_number_parameters 337
_refine_ls_number_reflns 5626
_refine_ls_number_restraints 0
_refine_ls_restrained_S_all 1.050
_refine_ls_R_factor_all 0.0403
_refine_ls_R_factor_gt 0.0300
_refine_ls_shift/su_max 0.001
_refine_ls_shift/su_mean 0.000
_refine_ls_structure_factor_coef Fsqd
_refine_ls_weighting_details 'w=1/[\s^2^(Fo^2^)+(0.0385P)^2^+1.2076P] where P=(Fo^2^+2Fc^2^)/3'
_refine_ls_weighting_scheme calc
_refine_ls_wR_factor_gt 0.0788
_refine_ls_wR_factor_ref 0.0820
_reflns_Friedel_coverage 0.000
_reflns_number_gt 4646
_reflns_number_total 5626
_reflns_threshold_expression 'I > 2\s(I)'
_cod_data_source_file CCDC1019244-173K.cif
_cod_data_source_block 173K
_cod_database_code 4126848
_shelx_shelxl_version_number 2014/7
_shelx_space_group_comment
;
The symmetry employed for this shelxl refinement is uniquely defined
by the following loop, which should always be used as a source of
symmetry information in preference to the above space-group names.
They are only intended as comments.
;
_shelx_estimated_absorpt_t_min 0.479
_shelx_estimated_absorpt_t_max 0.693

loop_
_space_group_symop_operation_xyz
'x, y, z'
'-x, y+1/2, -z+1/2'
'-x, -y, -z'
'x, -y-1/2, z-1/2'

loop_
_atom_site_label
_atom_site_type_symbol
_atom_site_fract_x
_atom_site_fract_y
_atom_site_fract_z
_atom_site_U_iso_or_equiv
_atom_site_adp_type
_atom_site_occupancy
_atom_site_site_symmetry_order
_atom_site_calc_flag
_atom_site_refinement_flags_posn
_atom_site_refinement_flags_adp
_atom_site_refinement_flags_occupancy
_atom_site_disorder_assembly
_atom_site_disorder_group
Cu1 Cu 0.75034(3) 0.20355(2) 0.48460(3) 0.02299(9) Uani 1 1 d . . . . .
Cu2 Cu 0.73960(3) 0.04570(2) 0.49914(3) 0.02238(8) Uani 1 1 d . . . . .
O1 O 0.89453(16) 0.15421(4) 0.61347(16) 0.0275(3) Uani 1 1 d . . . . .
O2 O 0.85236(16) 0.09016(4) 0.62857(16) 0.0273(3) Uani 1 1 d . . . . .
O3 O 0.62200(17) 0.15997(4) 0.36232(17) 0.0309(3) Uani 1 1 d . . . . .
O4 O 0.61329(17) 0.09485(4) 0.34359(17) 0.0317(3) Uani 1 1 d . . . . .
O5 O 0.62424(16) 0.20659(4) 0.64701(17) 0.0293(3) Uani 1 1 d . . . . .
O6 O 0.59307(18) 0.24884(4) 0.83029(19) 0.0378(4) Uani 1 1 d . . . . .
O7 O 0.87669(17) 0.24607(4) 0.62079(17) 0.0304(3) Uani 1 1 d . . . . .
O8 O 0.86265(17) 0.28762(4) 0.81439(17) 0.0326(3) Uani 1 1 d . . . . .
O9 O 0.90765(16) 0.04052(4) 0.38290(17) 0.0297(3) Uani 1 1 d . . . . .
O10 O 1.08979(18) -0.00082(4) 0.34568(18) 0.0353(3) Uani 1 1 d . . . . .
O11 O 0.57113(17) 0.04173(4) 0.61568(17) 0.0290(3) Uani 1 1 d . . . . .
O12 O 0.37984(17) -0.00060(4) 0.62775(17) 0.0301(3) Uani 1 1 d . . . . .
C1 C 0.8195(2) 0.12347(5) 0.5643(2) 0.0226(4) Uani 1 1 d . . . . .
C2 C 0.6710(2) 0.12596(5) 0.4092(2) 0.0238(4) Uani 1 1 d . . . . .
C3 C 0.8144(2) 0.25884(5) 0.7241(2) 0.0249(4) Uani 1 1 d . . . . .
C4 C 0.6638(2) 0.23657(6) 0.7375(2) 0.0258(4) Uani 1 1 d . . . . .
C5 C 1.0007(2) 0.01112(5) 0.4215(2) 0.0237(4) Uani 1 1 d . . . . .
C6 C 0.4857(2) 0.01191(5) 0.5702(2) 0.0240(4) Uani 1 1 d . . . . .
N1 N 0.9023(2) 0.07890(5) 0.0974(2) 0.0368(4) Uani 1 1 d . . . . .
H1 H 0.9196 0.0647 0.2024 0.044 Uiso 1 1 calc R U . A 1
C7 C 0.9037(3) 0.12174(7) 0.1366(3) 0.0453(6) Uani 1 1 d . . . . .
H7A H 1.0019 0.1275 0.2271 0.054 Uiso 1 1 calc R U . . .
H7B H 0.8101 0.1275 0.1745 0.054 Uiso 1 1 calc R U . . .
C8 C 0.8990(4) 0.14893(7) -0.0019(3) 0.0512(7) Uani 1 1 d . . . . .
H8A H 0.9002 0.1763 0.0342 0.077 Uiso 1 1 calc R U . . .
H8B H 0.9928 0.1441 -0.0386 0.077 Uiso 1 1 calc R U . . .
H8C H 0.8007 0.1441 -0.0914 0.077 Uiso 1 1 calc R U . . .
C9 C 1.0368(3) 0.06655(7) 0.0358(3) 0.0494(6) Uani 1 1 d . . . . .
H9A H 1.0226 0.0791 -0.0706 0.059 Uiso 1 1 calc R U . . .
H9B H 1.0313 0.0377 0.0189 0.059 Uiso 1 1 calc R U . . .
C10 C 1.1996(3) 0.07695(9) 0.1470(4) 0.0687(9) Uani 1 1 d . . . . .
H10A H 1.2822 0.0681 0.0997 0.103 Uiso 1 1 calc R U . . .
H10B H 1.2073 0.1055 0.1623 0.103 Uiso 1 1 calc R U . . .
H10C H 1.2160 0.0641 0.2519 0.103 Uiso 1 1 calc R U . . .
C111 C 0.7336(6) 0.06924(16) -0.0035(6) 0.0374(11) Uani 0.704(10) 1 d . . P B 1
H11A H 0.7146 0.0795 -0.1147 0.045 Uiso 0.704(10) 1 calc R U P B 1
H11B H 0.6564 0.0822 0.0433 0.045 Uiso 0.704(10) 1 calc R U P B 1
C112 C 0.7683(14) 0.0595(4) -0.0436(13) 0.033(3) Uani 0.296(10) 1 d . . P B 2
H11C H 0.7355 0.0778 -0.1370 0.040 Uiso 0.296(10) 1 calc R U P B 2
H11D H 0.8097 0.0351 -0.0790 0.040 Uiso 0.296(10) 1 calc R U P B 2
C121 C 0.7057(6) 0.02524(14) -0.0100(5) 0.0526(15) Uani 0.704(10) 1 d . . P B 1
H12A H 0.5953 0.0196 -0.0762 0.079 Uiso 0.704(10) 1 calc R U P B 1
H12B H 0.7810 0.0124 -0.0578 0.079 Uiso 0.704(10) 1 calc R U P B 1
H12C H 0.7229 0.0152 0.0999 0.079 Uiso 0.704(10) 1 calc R U P B 1
C122 C 0.6290(13) 0.0503(4) 0.0123(10) 0.054(4) Uani 0.296(10) 1 d . . P B 2
H12D H 0.5444 0.0381 -0.0761 0.081 Uiso 0.296(10) 1 calc R U P B 2
H12E H 0.6619 0.0321 0.1041 0.081 Uiso 0.296(10) 1 calc R U P B 2
H12F H 0.5879 0.0746 0.0462 0.081 Uiso 0.296(10) 1 calc R U P B 2
N2 N 0.3416(2) 0.17146(5) 0.6561(2) 0.0353(4) Uani 1 1 d . . . . .
H2 H 0.4427 0.1863 0.6649 0.042 Uiso 1 1 calc R U . . .
C13 C 0.2944(3) 0.18190(8) 0.8023(3) 0.0476(6) Uani 1 1 d . . . . .
H13A H 0.1906 0.1691 0.7949 0.057 Uiso 1 1 calc R U . . .
H13B H 0.2783 0.2107 0.8040 0.057 Uiso 1 1 calc R U . . .
C14 C 0.4176(4) 0.16963(11) 0.9589(3) 0.0790(10) Uani 1 1 d . . . . .
H14A H 0.3803 0.1772 1.0504 0.118 Uiso 1 1 calc R U . . .
H14B H 0.4322 0.1410 0.9593 0.118 Uiso 1 1 calc R U . . .
H14C H 0.5200 0.1827 0.9684 0.118 Uiso 1 1 calc R U . . .
C15 C 0.3806(3) 0.12884(7) 0.6453(4) 0.0514(7) Uani 1 1 d . . . . .
H15A H 0.4744 0.1221 0.7391 0.062 Uiso 1 1 calc R U . . .
H15B H 0.4120 0.1247 0.5461 0.062 Uiso 1 1 calc R U . . .
C16 C 0.2455(3) 0.10100(7) 0.6422(4) 0.0614(8) Uani 1 1 d . . . . .
H16A H 0.2807 0.0739 0.6351 0.092 Uiso 1 1 calc R U . . .
H16B H 0.2152 0.1042 0.7414 0.092 Uiso 1 1 calc R U . . .
H16C H 0.1527 0.1068 0.5479 0.092 Uiso 1 1 calc R U . . .
C17 C 0.2178(3) 0.18659(9) 0.5074(3) 0.0574(8) Uani 1 1 d . . . . .
H17A H 0.1262 0.1680 0.4813 0.069 Uiso 0.615(7) 1 calc R U P C 1
H17B H 0.1780 0.2119 0.5363 0.069 Uiso 0.615(7) 1 calc R U P C 1
H17C H 0.2170 0.1691 0.4160 0.069 Uiso 0.385(7) 1 calc R U P C 2
H17D H 0.1112 0.1844 0.5246 0.069 Uiso 0.385(7) 1 calc R U P C 2
C181 C 0.2591(5) 0.19273(15) 0.3636(5) 0.0473(14) Uani 0.615(7) 1 d . . P C 1
H18A H 0.1652 0.2026 0.2786 0.071 Uiso 0.615(7) 1 calc R U P C 1
H18B H 0.3464 0.2120 0.3839 0.071 Uiso 0.615(7) 1 calc R U P C 1
H18C H 0.2943 0.1678 0.3287 0.071 Uiso 0.615(7) 1 calc R U P C 1
C182 C 0.2353(8) 0.2238(2) 0.4627(11) 0.069(3) Uani 0.385(7) 1 d . . P C 2
H18D H 0.1477 0.2302 0.3646 0.104 Uiso 0.385(7) 1 calc R U P C 2
H18E H 0.2324 0.2418 0.5499 0.104 Uiso 0.385(7) 1 calc R U P C 2
H18F H 0.3385 0.2264 0.4409 0.104 Uiso 0.385(7) 1 calc R U P C 2

loop_
_atom_site_aniso_label
_atom_site_aniso_U_11
_atom_site_aniso_U_22
_atom_site_aniso_U_33
_atom_site_aniso_U_23
_atom_site_aniso_U_13
_atom_site_aniso_U_12
Cu1 0.02569(14) 0.01898(14) 0.02534(14) 0.00015(8) 0.00933(10) -0.00088(8)
Cu2 0.02424(13) 0.01887(14) 0.02502(14) -0.00009(8) 0.00899(10) -0.00203(8)
O1 0.0299(7) 0.0233(7) 0.0284(7) -0.0018(5) 0.0075(6) -0.0070(6)
O2 0.0315(7) 0.0222(7) 0.0261(7) 0.0025(5) 0.0055(6) -0.0030(6)
O3 0.0332(8) 0.0244(7) 0.0302(7) -0.0011(6) 0.0024(6) 0.0025(6)
O4 0.0311(7) 0.0256(7) 0.0351(8) -0.0067(6) 0.0052(6) -0.0038(6)
O5 0.0282(7) 0.0293(7) 0.0312(7) -0.0028(6) 0.0103(6) -0.0092(6)
O6 0.0381(9) 0.0412(9) 0.0404(9) -0.0041(7) 0.0215(7) 0.0015(7)
O7 0.0292(7) 0.0293(7) 0.0362(8) -0.0047(6) 0.0153(6) -0.0079(6)
O8 0.0364(8) 0.0268(7) 0.0331(8) -0.0069(6) 0.0084(6) -0.0086(6)
O9 0.0297(7) 0.0263(7) 0.0318(7) 0.0100(6) 0.0074(6) 0.0017(6)
O10 0.0416(9) 0.0373(8) 0.0337(8) 0.0031(6) 0.0217(7) 0.0012(7)
O11 0.0297(7) 0.0250(7) 0.0322(7) -0.0057(6) 0.0093(6) -0.0071(6)
O12 0.0353(8) 0.0287(7) 0.0297(7) -0.0048(6) 0.0151(6) -0.0083(6)
C1 0.0239(9) 0.0246(10) 0.0223(9) -0.0017(7) 0.0114(7) -0.0024(7)
C2 0.0247(9) 0.0256(10) 0.0236(9) -0.0011(7) 0.0109(7) -0.0006(7)
C3 0.0242(9) 0.0218(9) 0.0271(10) 0.0011(7) 0.0055(8) -0.0009(7)
C4 0.0244(9) 0.0255(10) 0.0274(10) 0.0013(8) 0.0077(8) 0.0003(8)
C5 0.0254(9) 0.0235(9) 0.0220(9) 0.0025(7) 0.0068(7) -0.0031(7)
C6 0.0254(9) 0.0229(9) 0.0226(9) 0.0010(7) 0.0056(7) -0.0013(7)
N1 0.0424(10) 0.0404(10) 0.0245(9) 0.0086(7) 0.0053(8) -0.0104(8)
C7 0.0641(16) 0.0472(14) 0.0296(11) 0.0001(10) 0.0217(11) -0.0008(12)
C8 0.084(2) 0.0325(12) 0.0465(14) 0.0035(10) 0.0335(14) 0.0037(12)
C9 0.0642(17) 0.0382(13) 0.0496(15) 0.0063(11) 0.0230(13) 0.0061(12)
C10 0.0499(17) 0.068(2) 0.090(2) 0.0226(17) 0.0239(16) -0.0022(14)
C111 0.039(2) 0.045(3) 0.027(2) -0.0019(17) 0.0073(17) 0.0011(18)
C112 0.035(6) 0.043(6) 0.021(5) -0.007(4) 0.007(4) -0.012(4)
C121 0.057(3) 0.051(3) 0.038(2) 0.0037(17) -0.0036(17) -0.022(2)
C122 0.045(6) 0.087(10) 0.027(4) 0.003(4) 0.006(4) -0.031(6)
N2 0.0234(8) 0.0420(10) 0.0391(10) 0.0067(8) 0.0075(7) -0.0082(7)
C13 0.0461(14) 0.0506(15) 0.0488(14) -0.0038(11) 0.0183(12) -0.0135(12)
C14 0.080(2) 0.106(3) 0.0440(16) 0.0120(16) 0.0083(15) -0.034(2)
C15 0.0321(12) 0.0466(15) 0.081(2) 0.0003(13) 0.0254(13) -0.0003(10)
C16 0.0448(15) 0.0347(13) 0.112(3) -0.0062(14) 0.0349(16) -0.0049(11)
C17 0.0423(14) 0.070(2) 0.0474(15) 0.0219(13) -0.0048(11) -0.0196(13)
C181 0.032(2) 0.069(3) 0.041(2) 0.009(2) 0.0099(17) -0.0083(19)
C182 0.034(4) 0.062(6) 0.091(6) 0.043(5) -0.012(4) -0.014(3)

loop_
_atom_type_symbol
_atom_type_description
_atom_type_scat_dispersion_real
_atom_type_scat_dispersion_imag
_atom_type_scat_source
C C 0.0033 0.0016 'International Tables Vol C Tables 4.2.6.8 and 6.1.1.4'
H H 0.0000 0.0000 'International Tables Vol C Tables 4.2.6.8 and 6.1.1.4'
N N 0.0061 0.0033 'International Tables Vol C Tables 4.2.6.8 and 6.1.1.4'
O O 0.0106 0.0060 'International Tables Vol C Tables 4.2.6.8 and 6.1.1.4'
Cu Cu 0.3201 1.2651 'International Tables Vol C Tables 4.2.6.8 and 6.1.1.4'

loop_
_geom_angle_atom_site_label_1
_geom_angle_atom_site_label_2
_geom_angle_atom_site_label_3
_geom_angle
_geom_angle_site_symmetry_1
_geom_angle_site_symmetry_3
O3 Cu1 O7 176.18(6) . .
O3 Cu1 O8 92.41(6) . 4_565
O7 Cu1 O8 91.18(6) . 4_565
O3 Cu1 O5 94.09(6) . .
O7 Cu1 O5 82.60(5) . .
O8 Cu1 O5 168.12(6) 4_565 .
O3 Cu1 O1 80.95(6) . .
O7 Cu1 O1 97.21(6) . .
O8 Cu1 O1 98.87(5) 4_565 .
O5 Cu1 O1 91.97(5) . .
O3 Cu1 O6 94.35(6) . 4_565
O7 Cu1 O6 87.61(6) . 4_565
O8 Cu1 O6 78.82(5) 4_565 4_565
O5 Cu1 O6 90.77(5) . 4_565
O1 Cu1 O6 174.72(5) . 4_565
O2 Cu2 O12 178.08(6) . 3_656
O2 Cu2 O9 92.16(6) . .
O12 Cu2 O9 89.74(6) 3_656 .
O2 Cu2 O11 94.62(6) . .
O12 Cu2 O11 83.46(5) 3_656 .
O9 Cu2 O11 171.20(6) . .
O2 Cu2 O4 80.64(5) . .
O12 Cu2 O4 99.46(6) 3_656 .
O9 Cu2 O4 93.71(5) . .
O11 Cu2 O4 92.92(6) . .
O2 Cu2 O10 93.10(6) . 3_756
O12 Cu2 O10 87.07(6) 3_656 3_756
O9 Cu2 O10 77.97(5) . 3_756
O11 Cu2 O10 96.04(5) . 3_756
O4 Cu2 O10 169.47(5) . 3_756
C1 O1 Cu1 107.99(12) . .
C1 O2 Cu2 115.73(12) . .
C2 O3 Cu1 115.94(12) . .
C2 O4 Cu2 107.91(12) . .
C4 O5 Cu1 111.41(12) . .
C4 O6 Cu1 107.02(13) . 4_566
C3 O7 Cu1 113.17(12) . .
C3 O8 Cu1 115.36(13) . 4_566
C5 O9 Cu2 116.16(12) . .
C5 O10 Cu2 108.26(12) . 3_756
C6 O11 Cu2 110.56(12) . .
C6 O12 Cu2 111.64(12) . 3_656
O1 C1 O2 125.63(18) . .
O1 C1 C2 117.70(15) . .
O2 C1 C2 116.66(15) . .
O4 C2 O3 126.04(18) . .
O4 C2 C1 117.83(16) . .
O3 C2 C1 116.13(15) . .
O8 C3 O7 125.60(18) . .
O8 C3 C4 117.98(17) . .
O7 C3 C4 116.42(16) . .
O6 C4 O5 125.56(18) . .
O6 C4 C3 119.37(18) . .
O5 C4 C3 115.06(17) . .
O10 C5 O9 125.32(17) . .
O10 C5 C5 118.7(2) . 3_756
O9 C5 C5 116.0(2) . 3_756
O11 C6 O12 126.36(17) . .
O11 C6 C6 116.8(2) . 3_656
O12 C6 C6 116.9(2) . 3_656
C9 N1 C7 113.74(18) . .
C9 N1 C111 118.0(3) . .
C7 N1 C111 106.5(3) . .
C9 N1 C112 94.9(5) . .
C7 N1 C112 122.8(5) . .
C9 N1 H1 105.9 . .
C7 N1 H1 105.9 . .
C111 N1 H1 105.9 . .
N1 C7 C8 114.89(19) . .
N1 C7 H7A 108.5 . .
C8 C7 H7A 108.5 . .
N1 C7 H7B 108.5 . .
C8 C7 H7B 108.5 . .
H7A C7 H7B 107.5 . .
C7 C8 H8A 109.5 . .
C7 C8 H8B 109.5 . .
H8A C8 H8B 109.5 . .
C7 C8 H8C 109.5 . .
H8A C8 H8C 109.5 . .
H8B C8 H8C 109.5 . .
N1 C9 C10 113.6(2) . .
N1 C9 H9A 108.8 . .
C10 C9 H9A 108.8 . .
N1 C9 H9B 108.8 . .
C10 C9 H9B 108.8 . .
H9A C9 H9B 107.7 . .
C9 C10 H10A 109.5 . .
C9 C10 H10B 109.5 . .
H10A C10 H10B 109.5 . .
C9 C10 H10C 109.5 . .
H10A C10 H10C 109.5 . .
H10B C10 H10C 109.5 . .
N1 C111 C121 110.8(4) . .
N1 C111 H11A 109.5 . .
C121 C111 H11A 109.5 . .
N1 C111 H11B 109.5 . .
C121 C111 H11B 109.5 . .
H11A C111 H11B 108.1 . .
C122 C112 N1 109.3(9) . .
C122 C112 H11C 109.8 . .
N1 C112 H11C 109.8 . .
C122 C112 H11D 109.8 . .
N1 C112 H11D 109.8 . .
H11C C112 H11D 108.3 . .
C111 C121 H12A 109.5 . .
C111 C121 H12B 109.5 . .
H12A C121 H12B 109.5 . .
C111 C121 H12C 109.5 . .
H12A C121 H12C 109.5 . .
H12B C121 H12C 109.5 . .
C112 C122 H12D 109.5 . .
C112 C122 H12E 109.5 . .
H12D C122 H12E 109.5 . .
C112 C122 H12F 109.5 . .
H12D C122 H12F 109.5 . .
H12E C122 H12F 109.5 . .
C13 N2 C15 114.22(19) . .
C13 N2 C17 109.6(2) . .
C15 N2 C17 113.4(2) . .
C13 N2 H2 106.3 . .
C15 N2 H2 106.3 . .
C17 N2 H2 106.3 . .
N2 C13 C14 113.1(2) . .
N2 C13 H13A 109.0 . .
C14 C13 H13A 109.0 . .
N2 C13 H13B 109.0 . .
C14 C13 H13B 109.0 . .
H13A C13 H13B 107.8 . .
C13 C14 H14A 109.5 . .
C13 C14 H14B 109.5 . .
H14A C14 H14B 109.5 . .
C13 C14 H14C 109.5 . .
H14A C14 H14C 109.5 . .
H14B C14 H14C 109.5 . .
N2 C15 C16 114.66(19) . .
N2 C15 H15A 108.6 . .
C16 C15 H15A 108.6 . .
N2 C15 H15B 108.6 . .
C16 C15 H15B 108.6 . .
H15A C15 H15B 107.6 . .
C15 C16 H16A 109.5 . .
C15 C16 H16B 109.5 . .
H16A C16 H16B 109.5 . .
C15 C16 H16C 109.5 . .
H16A C16 H16C 109.5 . .
H16B C16 H16C 109.5 . .
C182 C17 N2 117.1(4) . .
C181 C17 N2 119.9(3) . .
C181 C17 H17A 107.4 . .
N2 C17 H17A 107.4 . .
C181 C17 H17B 107.4 . .
N2 C17 H17B 107.4 . .
H17A C17 H17B 106.9 . .
C182 C17 H17C 108.0 . .
N2 C17 H17C 108.0 . .
C182 C17 H17D 108.0 . .
N2 C17 H17D 108.0 . .
H17C C17 H17D 107.3 . .
C17 C181 H18A 109.5 . .
C17 C181 H18B 109.5 . .
H18A C181 H18B 109.5 . .
C17 C181 H18C 109.5 . .
H18A C181 H18C 109.5 . .
H18B C181 H18C 109.5 . .
C17 C182 H18D 109.5 . .
C17 C182 H18E 109.5 . .
H18D C182 H18E 109.5 . .
C17 C182 H18F 109.5 . .
H18D C182 H18F 109.5 . .
H18E C182 H18F 109.5 . .

loop_
_geom_bond_atom_site_label_1
_geom_bond_atom_site_label_2
_geom_bond_distance
_geom_bond_site_symmetry_2
Cu1 O3 1.9627(14) .
Cu1 O7 1.9772(14) .
Cu1 O8 2.0279(15) 4_565
Cu1 O5 2.0377(14) .
Cu1 O1 2.1890(14) .
Cu1 O6 2.2757(15) 4_565
Cu2 O2 1.9600(13) .
Cu2 O12 1.9878(13) 3_656
Cu2 O9 2.0257(14) .
Cu2 O11 2.0276(14) .
Cu2 O4 2.2188(14) .
Cu2 O10 2.2668(15) 3_756
O1 C1 1.238(2) .
O2 C1 1.256(2) .
O3 C2 1.257(2) .
O4 C2 1.233(2) .
O5 C4 1.268(2) .
O6 C4 1.228(2) .
O6 Cu1 2.2756(15) 4_566
O7 C3 1.258(2) .
O8 C3 1.244(2) .
O8 Cu1 2.0280(15) 4_566
O9 C5 1.268(2) .
O10 C5 1.231(2) .
O10 Cu2 2.2669(15) 3_756
O11 C6 1.249(2) .
O12 C6 1.252(2) .
O12 Cu2 1.9878(13) 3_656
C1 C2 1.561(3) .
C3 C4 1.552(3) .
C5 C5 1.560(3) 3_756
C6 C6 1.545(4) 3_656
N1 C9 1.492(3) .
N1 C7 1.495(3) .
N1 C111 1.504(5) .
N1 C112 1.558(10) .
N1 H1 1.0000 .
C7 C8 1.506(3) .
C7 H7A 0.9900 .
C7 H7B 0.9900 .
C8 H8A 0.9800 .
C8 H8B 0.9800 .
C8 H8C 0.9800 .
C9 C10 1.498(4) .
C9 H9A 0.9900 .
C9 H9B 0.9900 .
C10 H10A 0.9800 .
C10 H10B 0.9800 .
C10 H10C 0.9800 .
C111 C121 1.514(8) .
C111 H11A 0.9900 .
C111 H11B 0.9900 .
C112 C122 1.475(16) .
C112 H11C 0.9900 .
C112 H11D 0.9900 .
C121 H12A 0.9800 .
C121 H12B 0.9800 .
C121 H12C 0.9800 .
C122 H12D 0.9800 .
C122 H12E 0.9800 .
C122 H12F 0.9800 .
N2 C13 1.491(3) .
N2 C15 1.498(3) .
N2 C17 1.499(3) .
N2 H2 1.0000 .
C13 C14 1.512(4) .
C13 H13A 0.9900 .
C13 H13B 0.9900 .
C14 H14A 0.9800 .
C14 H14B 0.9800 .
C14 H14C 0.9800 .
C15 C16 1.506(3) .
C15 H15A 0.9900 .
C15 H15B 0.9900 .
C16 H16A 0.9800 .
C16 H16B 0.9800 .
C16 H16C 0.9800 .
C17 C182 1.345(7) .
C17 C181 1.415(5) .
C17 H17A 0.9900 .
C17 H17B 0.9900 .
C17 H17C 0.9900 .
C17 H17D 0.9900 .
C181 H18A 0.9800 .
C181 H18B 0.9800 .
C181 H18C 0.9800 .
C182 H18D 0.9800 .
C182 H18E 0.9800 .
C182 H18F 0.9800 .

loop_
_geom_hbond_atom_site_label_D
_geom_hbond_atom_site_label_H
_geom_hbond_atom_site_label_A
_geom_hbond_distance_DH
_geom_hbond_distance_HA
_geom_hbond_distance_DA
_geom_hbond_angle_DHA
_geom_hbond_site_symmetry_A
N1 H1 O9 1.00 1.80 2.786(2) 168.4 .
C9 H9A O2 0.99 2.61 3.499(3) 150.0 1_554
C111 H11A O11 0.99 2.63 3.307(5) 126.0 1_554
C112 H11C O2 0.99 2.57 3.312(11) 131.5 1_554
C112 H11C O11 0.99 2.51 2.994(10) 110.0 1_554
C121 H12C O9 0.98 2.64 3.365(4) 131.3 .
C122 H12F O4 0.98 2.61 3.286(12) 126.1 .
N2 H2 O5 1.00 1.78 2.766(2) 168.3 .
C13 H13A O1 0.99 2.63 3.505(3) 146.8 1_455
C17 H17D O1 0.99 2.47 3.409(3) 157.4 1_455
C17 H17D O8 0.99 2.56 3.168(3) 119.9 4_465
C182 H18D O8 0.98 2.47 3.139(6) 125.2 4_465
